data_7061414
loop_
_publ_author_name
'Liu, Tingting'
'Lan, Youshi'
'Liu, Qian'
'Ma, Fuqiu'
'Xue, Yun'
'Yang, Suliang'
'Tian, Guoxin'

_publ_section_title
;
 Complexation of uranyl(vi) with succinimidedioxime in comparison with
 glutarimidedioxime
;
_journal_issue 17
_journal_name_full 'New Journal of Chemistry'
_journal_page_first 8053
_journal_page_last 8061
_journal_paper_doi 10.1039/D2NJ00662F
_journal_volume 46
_journal_year 2022
_chemical_formula_moiety 'C4 H7 N3 O2, 2(H2 O)'
_chemical_formula_sum 'C4 H11 N3 O4'
_chemical_formula_weight 165.16
_space_group_crystal_system triclinic
_space_group_IT_number 2
_space_group_name_Hall '-P 1'
_space_group_name_H-M_alt 'P -1'
_atom_sites_solution_hydrogens mixed
_audit_creation_date 2016-11-04
_audit_creation_method
;
Olex2 1.2
(compiled 2015.09.30 svn.r3233 for OlexSys, GUI svn.r5103)
;
_audit_update_record
;
2021-10-17 deposited with the CCDC.	2022-03-28 downloaded from the CCDC.
;
_cell_angle_alpha 68.842(7)
_cell_angle_beta 87.792(5)
_cell_angle_gamma 70.083(7)
_cell_formula_units_Z 2
_cell_length_a 6.3021(4)
_cell_length_b 7.6960(7)
_cell_length_c 9.4542(5)
_cell_measurement_reflns_used 1784
_cell_measurement_temperature 295(2)
_cell_measurement_theta_max 72.8070
_cell_measurement_theta_min 6.5800
_cell_volume 400.18(6)
_computing_cell_refinement 'CrysAlisPro 1.171.39.6a (Rigaku OD, 2015)'
_computing_data_collection 'CrysAlisPro 1.171.39.6a (Rigaku OD, 2015)'
_computing_data_reduction 'CrysAlisPro 1.171.39.6a (Rigaku OD, 2015)'
_computing_molecular_graphics 'Olex2 (Dolomanov et al., 2009)'
_computing_publication_material 'Olex2 (Dolomanov et al., 2009)'
_computing_structure_refinement 'ShelXL (Sheldrick, 2015)'
_computing_structure_solution 'ShelXT (Sheldrick, 2015)'
_diffrn_ambient_temperature 295(2)
_diffrn_detector 'CCD plate'
_diffrn_detector_area_resol_mean 5.3127
_diffrn_detector_type AtlasS2
_diffrn_measured_fraction_theta_full 0.994
_diffrn_measured_fraction_theta_max 0.962
_diffrn_measurement_details
;
List of Runs (angles in degrees, time in seconds):

  # Type    Start    End  Width  t~exp~   \w     \q     \k     \f   Frames
#--------------------------------------------------------------------------
  1  \w      6.00  41.00   1.00    1.00    --   41.49 -99.00 120.00   35
  2  \w     82.00 118.00   1.00    1.00    --  107.19-125.00   0.00   36
  3  \w     89.00 136.00   1.00    1.00    --  107.19 -61.00 120.00   47
  4  \w     82.00 107.00   1.00    1.00    --  107.19 -94.00 150.00   25
  5  \w     61.00 108.00   1.00    1.00    --  107.19 -94.00  90.00   47
  6  \w     83.00 132.00   1.00    1.00    --  107.19 -45.00 -30.00   49
  7  \w     99.00 139.00   1.00    1.00    --  107.19 -77.00-120.00   40
  8  \w     47.00  91.00   1.00    1.00    --   41.49-125.00-150.00   44
  9  \w     51.00  83.00   1.00    1.00    --  107.19 -77.00-120.00   32
 10  \w     49.00  79.00   1.00    1.00    --  107.19 -45.00 -30.00   30
 11  \w     36.00  80.00   1.00    1.00    --  107.19-125.00   0.00   44
 12  \w     49.00  78.00   1.00    1.00    --  107.19 -61.00 120.00   29
 13  \w     30.00  56.00   1.00    1.00    --  107.19 -94.00 150.00   26
 14  \w     83.00 177.00   1.00    1.00    --  107.19  30.00 150.00   94
 15  \w     84.00 168.00   1.00    1.00    --  107.19  45.00  60.00   84
 16  \w     98.00 125.00   1.00    1.00    --  107.19  45.00 -60.00   27
 17  \w     81.00 145.00   1.00    1.00    --  107.19  45.00-150.00   64
 18  \w    140.00 165.00   1.00    1.00    --  107.19 125.00-180.00   25
 19  \w      1.00  35.00   1.00    1.00    --   41.49 -99.00-150.00   34
 20  \w   -112.00 -10.00   1.00    1.00    --  -41.49 -77.00   0.00  102
 21  \w   -116.00 -32.00   1.00    1.00    --  -41.49 -37.00-120.00   84
;
_diffrn_measurement_device 'four-circle diffractometer'
_diffrn_measurement_device_type 'SuperNova, Dual, Cu at home/near, AtlasS2'
_diffrn_measurement_method '\w scans'
_diffrn_orient_matrix_type 'CrysAlisPro convention (1999,Acta A55,543-557)'
_diffrn_orient_matrix_UB_11 0.1971218000
_diffrn_orient_matrix_UB_12 -0.1974937000
_diffrn_orient_matrix_UB_13 0.0782344000
_diffrn_orient_matrix_UB_21 -0.1593490000
_diffrn_orient_matrix_UB_22 -0.1159854000
_diffrn_orient_matrix_UB_23 0.0068671000
_diffrn_orient_matrix_UB_31 0.0631355000
_diffrn_orient_matrix_UB_32 -0.0086124000
_diffrn_orient_matrix_UB_33 -0.1569972000
_diffrn_radiation_monochromator mirror
_diffrn_radiation_probe x-ray
_diffrn_radiation_type CuK\a
_diffrn_radiation_wavelength 1.54184
_diffrn_reflns_av_R_equivalents 0.0141
_diffrn_reflns_av_unetI/netI 0.0184
_diffrn_reflns_Laue_measured_fraction_full 0.994
_diffrn_reflns_Laue_measured_fraction_max 0.962
_diffrn_reflns_limit_h_max 7
_diffrn_reflns_limit_h_min -7
_diffrn_reflns_limit_k_max 9
_diffrn_reflns_limit_k_min -9
_diffrn_reflns_limit_l_max 9
_diffrn_reflns_limit_l_min -11
_diffrn_reflns_number 2433
_diffrn_reflns_point_group_measured_fraction_full 0.994
_diffrn_reflns_point_group_measured_fraction_max 0.962
_diffrn_reflns_theta_full 67.684
_diffrn_reflns_theta_max 72.915
_diffrn_reflns_theta_min 5.040
_diffrn_source 'micro-focus sealed X-ray tube'
_diffrn_source_type 'SuperNova (Cu) X-ray Source'
_exptl_absorpt_coefficient_mu 1.050
_exptl_absorpt_correction_T_max 1.00000
_exptl_absorpt_correction_T_min 0.75070
_exptl_absorpt_correction_type multi-scan
_exptl_absorpt_process_details
;
CrysAlisPro 1.171.39.6a (Rigaku Oxford Diffraction, 2015)
Empirical absorption correction using spherical harmonics,
 implemented in SCALE3 ABSPACK scaling algorithm.
;
_exptl_crystal_colour colourless
_exptl_crystal_colour_primary colourless
_exptl_crystal_density_diffrn 1.371
_exptl_crystal_description block
_exptl_crystal_F_000 176
_exptl_crystal_size_max 0.3
_exptl_crystal_size_mid 0.25
_exptl_crystal_size_min 0.2
_refine_diff_density_max 0.179
_refine_diff_density_min -0.182
_refine_diff_density_rms 0.034
_refine_ls_extinction_method none
_refine_ls_goodness_of_fit_ref 1.041
_refine_ls_hydrogen_treatment mixed
_refine_ls_matrix_type full
_refine_ls_number_parameters 112
_refine_ls_number_reflns 1537
_refine_ls_number_restraints 0
_refine_ls_restrained_S_all 1.041
_refine_ls_R_factor_all 0.0368
_refine_ls_R_factor_gt 0.0348
_refine_ls_shift/su_max 0.000
_refine_ls_shift/su_mean 0.000
_refine_ls_structure_factor_coef Fsqd
_refine_ls_weighting_details 'w=1/[\s^2^(Fo^2^)+(0.0507P)^2^+0.0720P] where P=(Fo^2^+2Fc^2^)/3'
_refine_ls_weighting_scheme calc
_refine_ls_wR_factor_gt 0.0957
_refine_ls_wR_factor_ref 0.0982
_reflns_Friedel_coverage 0.000
_reflns_number_gt 1417
_reflns_number_total 1537
_reflns_threshold_expression 'I > 2\s(I)'
_cod_data_source_file d2nj00662f2.cif
_cod_data_source_block 20161104b
_cod_depositor_comments 'Adding full bibliography for 7061414.cif.'
_cod_original_cell_volume 400.18(5)
_cod_database_code 7061414
_chemical_oxdiff_formula c1h1n1o1
_shelx_space_group_comment
;
The symmetry employed for this shelxl refinement is uniquely defined
by the following loop, which should always be used as a source of
symmetry information in preference to the above space-group names.
They are only intended as comments.
;
_reflns_odcompleteness_completeness 99.72
_reflns_odcompleteness_iscentric 1
_reflns_odcompleteness_theta 66.97
_olex2_refinement_description
;
1. Fixed Uiso
 At 1.2 times of:
  All C(H,H) groups, All N(H) groups
 At 1.5 times of:
  All O(H) groups, All O(H,H) groups
2.a Free rotating group:
 O3(H3C,H3D), O4(H4A)
2.b Secondary CH2 refined with riding coordinates:
 C2(H2B,H2C), C3(H3A,H3B)
2.c Aromatic/amide H refined with riding coordinates:
 N2(H2A)
2.d Idealised tetrahedral OH refined as rotating group:
 O1(H1), O2(H2)
;
_shelx_shelxl_version_number 2014/7
_olex2_submission_special_instructions 'No special instructions were received'
_oxdiff_exptl_absorpt_empirical_details
;
Empirical correction (ABSPACK) includes:
- Absorption correction using spherical harmonics
- Frame scaling
;
_oxdiff_exptl_absorpt_empirical_full_max 2.343
_oxdiff_exptl_absorpt_empirical_full_min 0.492

loop_
_space_group_symop_operation_xyz
'x, y, z'
'-x, -y, -z'

loop_
_atom_site_label
_atom_site_type_symbol
_atom_site_fract_x
_atom_site_fract_y
_atom_site_fract_z
_atom_site_U_iso_or_equiv
_atom_site_adp_type
_atom_site_occupancy
_atom_site_site_symmetry_order
_atom_site_calc_flag
_atom_site_refinement_flags_posn
_atom_site_refinement_flags_adp
_atom_site_refinement_flags_occupancy
_atom_site_disorder_assembly
_atom_site_disorder_group
O1 O 0.85202(15) 0.11644(17) 0.33484(10) 0.0490(3) Uani 1 1 d . . . . .
H1 H 0.8999 0.1425 0.2506 0.073 Uiso 1 1 calc GR . . . .
O2 O 0.83955(17) 0.16965(19) 0.81479(13) 0.0574(3) Uani 1 1 d . . . . .
H2 H 0.8835 0.1890 0.8864 0.086 Uiso 1 1 calc GR . . . .
N1 N 0.61072(18) 0.19485(18) 0.31744(13) 0.0437(3) Uani 1 1 d . . . . .
N2 N 0.66259(18) 0.18953(17) 0.56556(12) 0.0388(3) Uani 1 1 d . . . . .
H2A H 0.8083 0.1406 0.5777 0.047 Uiso 1 1 calc R . . . .
N3 N 0.59989(19) 0.23924(18) 0.79866(14) 0.0456(3) Uani 1 1 d . . . . .
C1 C 0.5361(2) 0.22384(18) 0.43694(15) 0.0369(3) Uani 1 1 d . . . . .
C2 C 0.2884(2) 0.3100(2) 0.45506(17) 0.0472(3) Uani 1 1 d . . . . .
H2B H 0.2072 0.2282 0.4439 0.057 Uiso 1 1 calc R . . . .
H2C H 0.2204 0.4438 0.3803 0.057 Uiso 1 1 calc R . . . .
C3 C 0.2849(2) 0.3111(3) 0.61666(19) 0.0525(4) Uani 1 1 d . . . . .
H3A H 0.2041 0.4438 0.6155 0.063 Uiso 1 1 calc R . . . .
H3B H 0.2128 0.2213 0.6807 0.063 Uiso 1 1 calc R . . . .
C4 C 0.5299(2) 0.24224(19) 0.67289(15) 0.0384(3) Uani 1 1 d . . . . .
O3 O 0.91865(16) 0.28558(14) 1.03896(11) 0.0462(3) Uani 1 1 d . . . . .
H3C H 1.0546 0.2832 1.0383 0.069 Uiso 1 1 d G . . . .
H3D H 0.8281 0.4048 1.0155 0.069 Uiso 1 1 d G . . . .
O4 O 0.65771(16) 0.68157(16) 0.96301(12) 0.0472(3) Uani 1 1 d . . . . .
H4A H 0.5730 0.7290 0.8804 0.071 Uiso 1 1 d G . . . .
H4B H 0.578(4) 0.710(3) 1.029(3) 0.077(6) Uiso 1 1 d . . . . .

loop_
_atom_site_aniso_label
_atom_site_aniso_U_11
_atom_site_aniso_U_22
_atom_site_aniso_U_33
_atom_site_aniso_U_23
_atom_site_aniso_U_13
_atom_site_aniso_U_12
O1 0.0299(5) 0.0710(7) 0.0353(5) -0.0192(5) 0.0045(4) -0.0055(4)
O2 0.0367(5) 0.0828(8) 0.0573(7) -0.0439(6) 0.0041(5) -0.0073(5)
N1 0.0304(6) 0.0557(7) 0.0381(6) -0.0163(5) -0.0002(4) -0.0075(5)
N2 0.0254(5) 0.0515(6) 0.0396(6) -0.0224(5) 0.0061(4) -0.0079(4)
N3 0.0359(6) 0.0550(7) 0.0499(7) -0.0298(6) 0.0118(5) -0.0106(5)
C1 0.0288(6) 0.0392(6) 0.0396(6) -0.0133(5) 0.0020(5) -0.0095(5)
C2 0.0275(6) 0.0520(8) 0.0565(8) -0.0190(6) 0.0026(6) -0.0084(6)
C3 0.0303(7) 0.0651(9) 0.0688(10) -0.0364(8) 0.0142(6) -0.0134(6)
C4 0.0324(6) 0.0404(6) 0.0456(7) -0.0216(6) 0.0128(5) -0.0116(5)
O3 0.0383(5) 0.0528(6) 0.0480(5) -0.0209(5) 0.0062(4) -0.0144(4)
O4 0.0309(5) 0.0659(7) 0.0422(5) -0.0256(5) 0.0031(4) -0.0078(4)

loop_
_atom_type_symbol
_atom_type_description
_atom_type_scat_dispersion_real
_atom_type_scat_dispersion_imag
_atom_type_scat_source
C C 0.0181 0.0091 'International Tables Vol C Tables 4.2.6.8 and 6.1.1.4'
H H 0.0000 0.0000 'International Tables Vol C Tables 4.2.6.8 and 6.1.1.4'
N N 0.0311 0.0180 'International Tables Vol C Tables 4.2.6.8 and 6.1.1.4'
O O 0.0492 0.0322 'International Tables Vol C Tables 4.2.6.8 and 6.1.1.4'

loop_
_geom_angle_atom_site_label_1
_geom_angle_atom_site_label_2
_geom_angle_atom_site_label_3
_geom_angle
_geom_angle_site_symmetry_1
_geom_angle_site_symmetry_3
_geom_angle_publ_flag
N1 O1 H1 109.5 . . ?
N3 O2 H2 109.5 . . ?
C1 N1 O1 110.09(10) . . ?
C1 N2 H2A 123.8 . . ?
C1 N2 C4 112.37(11) . . ?
C4 N2 H2A 123.8 . . ?
C4 N3 O2 109.73(10) . . ?
N1 C1 N2 126.80(12) . . ?
N1 C1 C2 123.81(12) . . ?
N2 C1 C2 109.36(11) . . ?
C1 C2 H2B 110.9 . . ?
C1 C2 H2C 110.9 . . ?
C1 C2 C3 104.24(11) . . ?
H2B C2 H2C 108.9 . . ?
C3 C2 H2B 110.9 . . ?
C3 C2 H2C 110.9 . . ?
C2 C3 H3A 110.8 . . ?
C2 C3 H3B 110.8 . . ?
H3A C3 H3B 108.9 . . ?
C4 C3 C2 104.70(11) . . ?
C4 C3 H3A 110.8 . . ?
C4 C3 H3B 110.8 . . ?
N2 C4 C3 109.09(11) . . ?
N3 C4 N2 126.42(12) . . ?
N3 C4 C3 124.47(12) . . ?
H3C O3 H3D 109.4 . . ?
H4A O4 H4B 108.1 . . ?

loop_
_geom_bond_atom_site_label_1
_geom_bond_atom_site_label_2
_geom_bond_distance
_geom_bond_site_symmetry_2
_geom_bond_publ_flag
O1 H1 0.8200 . ?
O1 N1 1.4234(13) . ?
O2 H2 0.8200 . ?
O2 N3 1.4138(14) . ?
N1 C1 1.2716(17) . ?
N2 H2A 0.8600 . ?
N2 C1 1.3725(16) . ?
N2 C4 1.3762(16) . ?
N3 C4 1.2738(18) . ?
C1 C2 1.5040(17) . ?
C2 H2B 0.9700 . ?
C2 H2C 0.9700 . ?
C2 C3 1.530(2) . ?
C3 H3A 0.9700 . ?
C3 H3B 0.9700 . ?
C3 C4 1.5001(18) . ?
O3 H3C 0.8503 . ?
O3 H3D 0.8501 . ?
O4 H4A 0.8498 . ?
O4 H4B 0.83(2) . ?

loop_
_geom_torsion_atom_site_label_1
_geom_torsion_atom_site_label_2
_geom_torsion_atom_site_label_3
_geom_torsion_atom_site_label_4
_geom_torsion
_geom_torsion_site_symmetry_1
_geom_torsion_site_symmetry_2
_geom_torsion_site_symmetry_3
_geom_torsion_site_symmetry_4
_geom_torsion_publ_flag
O1 N1 C1 N2 0.85(19) . . . . ?
O1 N1 C1 C2 178.59(12) . . . . ?
O2 N3 C4 N2 -0.87(19) . . . . ?
O2 N3 C4 C3 -178.94(13) . . . . ?
N1 C1 C2 C3 178.79(13) . . . . ?
N2 C1 C2 C3 -3.13(15) . . . . ?
C1 N2 C4 N3 -175.21(13) . . . . ?
C1 N2 C4 C3 3.11(16) . . . . ?
C1 C2 C3 C4 4.68(15) . . . . ?
C2 C3 C4 N2 -4.87(16) . . . . ?
C2 C3 C4 N3 173.49(13) . . . . ?
C4 N2 C1 N1 178.11(13) . . . . ?
C4 N2 C1 C2 0.10(15) . . . . ?
